data_7226987
loop_
_publ_author_name
'Xu, Jia'
'Huang, Yuting'
'Ruan, Sida'
'Chi, Zongliang'
'Qin, Kunming'
'Cai, Baochang'
'Cai, Ting'

_publ_section_title
;
 Cocrystals of isoliquiritigenin with enhanced pharmacokinetic performance
;
_journal_issue 45
_journal_name_full CrystEngComm
_journal_page_first 8776
_journal_paper_doi 10.1039/C6CE01809B
_journal_volume 18
_journal_year 2016
_chemical_formula_sum 'C21 H18 N2 O5'
_chemical_formula_weight 378.37
_chemical_melting_point 459
_chemical_name_systematic 'isoliquiritigenin-isonicotinamide cocrystal'
_space_group_crystal_system triclinic
_space_group_IT_number 2
_space_group_name_Hall '-P 1'
_space_group_name_H-M_alt 'P -1'
_symmetry_space_group_name_Hall '-P 1'
_symmetry_space_group_name_H-M 'P -1'
_atom_sites_solution_hydrogens geom
_audit_creation_method SHELXL-2014/7
_audit_update_record
;
2016-08-01 deposited with the CCDC.
2016-10-12 downloaded from the CCDC.
;
_cell_angle_alpha 79.871(5)
_cell_angle_beta 78.545(4)
_cell_angle_gamma 82.818(5)
_cell_formula_units_Z 2
_cell_length_a 6.9223(13)
_cell_length_b 8.2857(16)
_cell_length_c 16.275(3)
_cell_measurement_reflns_used 999
_cell_measurement_temperature 296(2)
_cell_measurement_theta_max 71.24
_cell_measurement_theta_min 2.58
_cell_volume 896.7(3)
_computing_structure_refinement 'SHELXL-2014/7 (Sheldrick, 2014)'
_diffrn_ambient_temperature 296(2)
_diffrn_measured_fraction_theta_full 0.983
_diffrn_measured_fraction_theta_max 0.983
_diffrn_measurement_device_type 'Bruker D8 Venture'
_diffrn_measurement_method '\f and \w scans'
_diffrn_radiation_type MoK\a
_diffrn_radiation_wavelength 0.71073
_diffrn_reflns_av_R_equivalents 0.0427
_diffrn_reflns_av_unetI/netI 0.0831
_diffrn_reflns_Laue_measured_fraction_full 0.983
_diffrn_reflns_Laue_measured_fraction_max 0.983
_diffrn_reflns_limit_h_max 8
_diffrn_reflns_limit_h_min -8
_diffrn_reflns_limit_k_max 10
_diffrn_reflns_limit_k_min -10
_diffrn_reflns_limit_l_max 13
_diffrn_reflns_limit_l_min -19
_diffrn_reflns_number 5564
_diffrn_reflns_point_group_measured_fraction_full 0.983
_diffrn_reflns_point_group_measured_fraction_max 0.983
_diffrn_reflns_theta_full 25.242
_diffrn_reflns_theta_max 25.497
_diffrn_reflns_theta_min 2.508
_exptl_absorpt_coefficient_mu 0.101
_exptl_crystal_colour yellow
_exptl_crystal_density_diffrn 1.401
_exptl_crystal_description block
_exptl_crystal_F_000 396
_exptl_crystal_recrystallization_method 'Re-crystallisation from solvent: methanol'
_exptl_crystal_size_max 0.280
_exptl_crystal_size_mid 0.250
_exptl_crystal_size_min 0.220
_refine_diff_density_max 0.431
_refine_diff_density_min -0.214
_refine_diff_density_rms 0.049
_refine_ls_extinction_method none
_refine_ls_goodness_of_fit_ref 1.023
_refine_ls_hydrogen_treatment constr
_refine_ls_matrix_type full
_refine_ls_number_parameters 256
_refine_ls_number_reflns 3282
_refine_ls_number_restraints 0
_refine_ls_restrained_S_all 1.023
_refine_ls_R_factor_all 0.1303
_refine_ls_R_factor_gt 0.0744
_refine_ls_shift/su_max 0.000
_refine_ls_shift/su_mean 0.000
_refine_ls_structure_factor_coef Fsqd
_refine_ls_weighting_details 'w=1/[\s^2^(Fo^2^)+(0.0863P)^2^+0.5897P] where P=(Fo^2^+2Fc^2^)/3'
_refine_ls_weighting_scheme calc
_refine_ls_wR_factor_gt 0.1727
_refine_ls_wR_factor_ref 0.2000
_reflns_Friedel_coverage 0.000
_reflns_number_gt 1990
_reflns_number_total 3282
_reflns_threshold_expression 'I > 2\s(I)'
_cod_data_source_file c6ce01809b2.cif
_cod_data_source_block 20151017YKDSC_0m_a
_cod_depositor_comments 'Adding full bibliography for 7226987--7226988.cif.'
_cod_database_code 7226987
_shelx_shelxl_version_number 2014/7
_shelx_space_group_comment
;
The symmetry employed for this shelxl refinement is uniquely defined
by the following loop, which should always be used as a source of
symmetry information in preference to the above space-group names.
They are only intended as comments.
;
_shelx_estimated_absorpt_t_min 0.972
_shelx_estimated_absorpt_t_max 0.978

loop_
_space_group_symop_operation_xyz
'x, y, z'
'-x, -y, -z'

loop_
_atom_site_label
_atom_site_type_symbol
_atom_site_fract_x
_atom_site_fract_y
_atom_site_fract_z
_atom_site_U_iso_or_equiv
_atom_site_adp_type
_atom_site_occupancy
_atom_site_site_symmetry_order
_atom_site_calc_flag
_atom_site_refinement_flags_posn
_atom_site_refinement_flags_adp
C1 C 0.4970(5) 0.1342(4) 0.5910(2) 0.0410(9) Uani 1 1 d . .
C2 C 0.3454(5) 0.1719(4) 0.5457(2) 0.0415(9) Uani 1 1 d . .
H2 H 0.2235 0.1314 0.5683 0.050 Uiso 1 1 calc R U
C3 C 0.3717(5) 0.2691(5) 0.4672(2) 0.0397(9) Uani 1 1 d . .
C4 C 0.5544(5) 0.3361(4) 0.43198(19) 0.0354(8) Uani 1 1 d . .
C5 C 0.7039(5) 0.2979(4) 0.4805(2) 0.0430(9) Uani 1 1 d . .
H5 H 0.8251 0.3408 0.4596 0.052 Uiso 1 1 calc R U
C6 C 0.6773(5) 0.1992(5) 0.5579(2) 0.0479(10) Uani 1 1 d . .
H6 H 0.7801 0.1754 0.5885 0.058 Uiso 1 1 calc R U
C7 C 0.5821(5) 0.4342(4) 0.3481(2) 0.0388(9) Uani 1 1 d . .
C8 C 0.7588(5) 0.5205(4) 0.3146(2) 0.0391(9) Uani 1 1 d . .
H8 H 0.8515 0.5156 0.3495 0.047 Uiso 1 1 calc R U
C9 C 0.7950(5) 0.6062(4) 0.2365(2) 0.0391(9) Uani 1 1 d . .
H9 H 0.7010 0.6083 0.2026 0.047 Uiso 1 1 calc R U
C10 C 0.9670(5) 0.6969(4) 0.1990(2) 0.0369(8) Uani 1 1 d . .
C11 C 0.9955(5) 0.7662(5) 0.1134(2) 0.0505(10) Uani 1 1 d . .
H11 H 0.9027 0.7556 0.0809 0.061 Uiso 1 1 calc R U
C12 C 1.1592(6) 0.8504(5) 0.0758(2) 0.0604(12) Uani 1 1 d . .
H12 H 1.1763 0.8954 0.0186 0.072 Uiso 1 1 calc R U
C13 C 1.2959(6) 0.8671(5) 0.1235(2) 0.0529(11) Uani 1 1 d . .
C14 C 1.2702(6) 0.8021(5) 0.2087(2) 0.0518(10) Uani 1 1 d . .
H14 H 1.3619 0.8155 0.2411 0.062 Uiso 1 1 calc R U
C15 C 1.1079(5) 0.7173(4) 0.2453(2) 0.0442(9) Uani 1 1 d . .
H15 H 1.0923 0.6725 0.3025 0.053 Uiso 1 1 calc R U
C16 C 1.1777(5) 0.8190(5) 0.8165(2) 0.0492(10) Uani 1 1 d . .
H16 H 1.2937 0.8334 0.8339 0.059 Uiso 1 1 calc R U
C17 C 1.0394(5) 0.7319(5) 0.8733(2) 0.0471(10) Uani 1 1 d . .
H17 H 1.0633 0.6860 0.9272 0.056 Uiso 1 1 calc R U
C18 C 0.8633(5) 0.7131(4) 0.8493(2) 0.0372(8) Uani 1 1 d . .
C19 C 0.8391(5) 0.7794(4) 0.7681(2) 0.0435(9) Uani 1 1 d . .
H19 H 0.7240 0.7680 0.7491 0.052 Uiso 1 1 calc R U
C20 C 0.9881(5) 0.8632(4) 0.7149(2) 0.0468(10) Uani 1 1 d . .
H20 H 0.9702 0.9073 0.6600 0.056 Uiso 1 1 calc R U
C21 C 0.7083(5) 0.6239(5) 0.9142(2) 0.0433(9) Uani 1 1 d . .
N1 N 1.1550(4) 0.8839(4) 0.73792(18) 0.0448(8) Uani 1 1 d . .
N2 N 0.5755(4) 0.5599(4) 0.88459(17) 0.0495(9) Uani 1 1 d . .
H2A H 0.4825 0.5105 0.9192 0.059 Uiso 1 1 calc R U
H2B H 0.5820 0.5678 0.8307 0.059 Uiso 1 1 calc R U
O1 O 0.4814(4) 0.0357(4) 0.66699(15) 0.0570(8) Uani 1 1 d . .
H1 H 0.3726 -0.0005 0.6792 0.086 Uiso 1 1 calc R U
O2 O 0.4511(4) 0.4458(4) 0.30256(16) 0.0605(8) Uani 1 1 d . .
O3 O 0.2177(4) 0.2992(4) 0.42588(17) 0.0699(9) Uani 1 1 d . .
H3 H 0.2495 0.3574 0.3801 0.105 Uiso 1 1 calc R U
O4 O 1.4592(5) 0.9503(5) 0.0878(2) 0.0912(12) Uani 1 1 d . .
H4 H 1.5183 0.9614 0.1251 0.137 Uiso 1 1 calc R U
O5 O 0.7090(4) 0.6178(4) 0.98975(15) 0.0759(10) Uani 1 1 d . .

loop_
_atom_site_aniso_label
_atom_site_aniso_U_11
_atom_site_aniso_U_22
_atom_site_aniso_U_33
_atom_site_aniso_U_23
_atom_site_aniso_U_13
_atom_site_aniso_U_12
C1 0.043(2) 0.047(2) 0.0330(18) -0.0008(16) -0.0016(15) -0.0198(18)
C2 0.0362(19) 0.053(2) 0.0348(19) -0.0046(17) 0.0019(15) -0.0199(17)
C3 0.0311(18) 0.055(2) 0.0329(18) -0.0052(16) -0.0047(14) -0.0095(17)
C4 0.0333(18) 0.044(2) 0.0289(17) -0.0062(15) -0.0028(14) -0.0081(16)
C5 0.0343(19) 0.052(2) 0.041(2) -0.0018(17) 0.0013(15) -0.0186(18)
C6 0.044(2) 0.067(3) 0.0343(19) 0.0071(18) -0.0131(16) -0.0222(19)
C7 0.0360(19) 0.049(2) 0.0327(18) -0.0068(16) -0.0059(15) -0.0074(17)
C8 0.0366(19) 0.044(2) 0.0364(19) -0.0014(16) -0.0070(15) -0.0074(17)
C9 0.0373(19) 0.043(2) 0.0375(19) -0.0046(16) -0.0069(15) -0.0094(17)
C10 0.043(2) 0.034(2) 0.0305(18) -0.0003(15) -0.0011(15) -0.0094(17)
C11 0.051(2) 0.061(3) 0.040(2) 0.0030(18) -0.0097(17) -0.022(2)
C12 0.062(3) 0.076(3) 0.037(2) 0.014(2) -0.0031(19) -0.026(2)
C13 0.050(2) 0.054(3) 0.051(2) 0.0025(19) 0.0010(19) -0.024(2)
C14 0.051(2) 0.058(3) 0.050(2) -0.0091(19) -0.0101(18) -0.018(2)
C15 0.054(2) 0.047(2) 0.0330(18) 0.0008(16) -0.0099(16) -0.0156(19)
C16 0.038(2) 0.065(3) 0.045(2) -0.0041(19) -0.0022(16) -0.0190(19)
C17 0.046(2) 0.066(3) 0.0284(18) 0.0021(17) -0.0043(15) -0.0213(19)
C18 0.0383(19) 0.039(2) 0.0332(19) -0.0023(15) -0.0003(15) -0.0127(16)
C19 0.040(2) 0.046(2) 0.042(2) 0.0031(17) -0.0062(16) -0.0130(18)
C20 0.050(2) 0.046(2) 0.038(2) 0.0107(17) -0.0055(17) -0.0099(19)
C21 0.042(2) 0.052(2) 0.035(2) -0.0012(17) -0.0017(16) -0.0169(18)
N1 0.0434(18) 0.0459(19) 0.0406(18) 0.0032(14) 0.0003(13) -0.0140(15)
N2 0.0471(18) 0.071(2) 0.0296(15) 0.0024(15) -0.0001(13) -0.0285(17)
O1 0.0536(17) 0.075(2) 0.0404(15) 0.0171(13) -0.0105(12) -0.0326(15)
O2 0.0488(16) 0.085(2) 0.0461(16) 0.0109(14) -0.0130(13) -0.0232(15)
O3 0.0408(15) 0.112(3) 0.0536(18) 0.0161(16) -0.0131(13) -0.0268(16)
O4 0.075(2) 0.121(3) 0.079(2) 0.010(2) -0.0040(18) -0.066(2)
O5 0.075(2) 0.130(3) 0.0298(15) -0.0036(16) 0.0020(13) -0.064(2)

loop_
_atom_type_symbol
_atom_type_description
_atom_type_scat_dispersion_real
_atom_type_scat_dispersion_imag
_atom_type_scat_source
C C 0.0033 0.0016 'International Tables Vol C Tables 4.2.6.8 and 6.1.1.4'
H H 0.0000 0.0000 'International Tables Vol C Tables 4.2.6.8 and 6.1.1.4'
N N 0.0061 0.0033 'International Tables Vol C Tables 4.2.6.8 and 6.1.1.4'
O O 0.0106 0.0060 'International Tables Vol C Tables 4.2.6.8 and 6.1.1.4'

loop_
_geom_angle_atom_site_label_1
_geom_angle_atom_site_label_2
_geom_angle_atom_site_label_3
_geom_angle
O1 C1 C2 123.3(3)
O1 C1 C6 117.3(3)
C2 C1 C6 119.4(3)
C1 C2 C3 120.8(3)
C1 C2 H2 119.6
C3 C2 H2 119.6
O3 C3 C2 117.6(3)
O3 C3 C4 121.5(3)
C2 C3 C4 120.9(3)
C5 C4 C3 116.8(3)
C5 C4 C7 122.9(3)
C3 C4 C7 120.3(3)
C6 C5 C4 122.0(3)
C6 C5 H5 119.0
C4 C5 H5 119.0
C5 C6 C1 120.2(3)
C5 C6 H6 119.9
C1 C6 H6 119.9
O2 C7 C4 119.9(3)
O2 C7 C8 118.8(3)
C4 C7 C8 121.3(3)
C9 C8 C7 123.5(3)
C9 C8 H8 118.2
C7 C8 H8 118.2
C8 C9 C10 126.6(3)
C8 C9 H9 116.7
C10 C9 H9 116.7
C15 C10 C11 117.4(3)
C15 C10 C9 122.5(3)
C11 C10 C9 120.1(3)
C12 C11 C10 121.3(3)
C12 C11 H11 119.3
C10 C11 H11 119.3
C13 C12 C11 119.5(3)
C13 C12 H12 120.2
C11 C12 H12 120.2
C12 C13 O4 120.7(3)
C12 C13 C14 120.5(3)
O4 C13 C14 118.9(4)
C15 C14 C13 119.5(3)
C15 C14 H14 120.2
C13 C14 H14 120.2
C14 C15 C10 121.7(3)
C14 C15 H15 119.1
C10 C15 H15 119.1
N1 C16 C17 123.5(3)
N1 C16 H16 118.3
C17 C16 H16 118.3
C16 C17 C18 119.1(3)
C16 C17 H17 120.5
C18 C17 H17 120.5
C19 C18 C17 117.7(3)
C19 C18 C21 123.9(3)
C17 C18 C21 118.3(3)
C18 C19 C20 119.1(3)
C18 C19 H19 120.5
C20 C19 H19 120.5
N1 C20 C19 123.4(3)
N1 C20 H20 118.3
C19 C20 H20 118.3
O5 C21 N2 123.8(3)
O5 C21 C18 119.4(3)
N2 C21 C18 116.8(3)
C20 N1 C16 117.2(3)
C21 N2 H2A 120.0
C21 N2 H2B 120.0
H2A N2 H2B 120.0
C1 O1 H1 109.5
C3 O3 H3 109.5
C13 O4 H4 109.5

loop_
_geom_bond_atom_site_label_1
_geom_bond_atom_site_label_2
_geom_bond_distance
C1 O1 1.350(4)
C1 C2 1.373(5)
C1 C6 1.391(5)
C2 C3 1.377(5)
C2 H2 0.9300
C3 O3 1.346(4)
C3 C4 1.418(4)
C4 C5 1.396(5)
C4 C7 1.452(4)
C5 C6 1.368(5)
C5 H5 0.9300
C6 H6 0.9300
C7 O2 1.264(4)
C7 C8 1.457(4)
C8 C9 1.335(4)
C8 H8 0.9300
C9 C10 1.459(4)
C9 H9 0.9300
C10 C15 1.387(5)
C10 C11 1.395(4)
C11 C12 1.385(5)
C11 H11 0.9300
C12 C13 1.371(5)
C12 H12 0.9300
C13 O4 1.372(4)
C13 C14 1.381(5)
C14 C15 1.377(5)
C14 H14 0.9300
C15 H15 0.9300
C16 N1 1.330(4)
C16 C17 1.371(5)
C16 H16 0.9300
C17 C18 1.385(5)
C17 H17 0.9300
C18 C19 1.374(5)
C18 C21 1.512(4)
C19 C20 1.381(5)
C19 H19 0.9300
C20 N1 1.322(4)
C20 H20 0.9300
C21 O5 1.223(4)
C21 N2 1.321(4)
N2 H2A 0.8600
N2 H2B 0.8600
O1 H1 0.8200
O3 H3 0.8200
O4 H4 0.8200

loop_
_geom_torsion_atom_site_label_1
_geom_torsion_atom_site_label_2
_geom_torsion_atom_site_label_3
_geom_torsion_atom_site_label_4
_geom_torsion
O1 C1 C2 C3 -178.0(4)
C6 C1 C2 C3 1.9(6)
C1 C2 C3 O3 179.1(3)
C1 C2 C3 C4 -1.6(6)
O3 C3 C4 C5 179.5(4)
C2 C3 C4 C5 0.3(5)
O3 C3 C4 C7 -2.6(6)
C2 C3 C4 C7 178.2(3)
C3 C4 C5 C6 0.7(5)
C7 C4 C5 C6 -177.1(4)
C4 C5 C6 C1 -0.4(6)
O1 C1 C6 C5 179.0(4)
C2 C1 C6 C5 -0.9(6)
C5 C4 C7 O2 170.3(3)
C3 C4 C7 O2 -7.4(5)
C5 C4 C7 C8 -9.6(6)
C3 C4 C7 C8 172.6(3)
O2 C7 C8 C9 -3.0(6)
C4 C7 C8 C9 177.0(3)
C7 C8 C9 C10 179.3(3)
C8 C9 C10 C15 -6.5(6)
C8 C9 C10 C11 173.0(4)
C15 C10 C11 C12 0.7(6)
C9 C10 C11 C12 -178.8(4)
C10 C11 C12 C13 -0.3(7)
C11 C12 C13 O4 -179.9(4)
C11 C12 C13 C14 -0.7(7)
C12 C13 C14 C15 1.3(6)
O4 C13 C14 C15 -179.5(4)
C13 C14 C15 C10 -0.9(6)
C11 C10 C15 C14 -0.1(6)
C9 C10 C15 C14 179.4(4)
N1 C16 C17 C18 -1.8(6)
C16 C17 C18 C19 2.0(6)
C16 C17 C18 C21 -177.0(4)
C17 C18 C19 C20 -1.0(5)
C21 C18 C19 C20 177.9(3)
C18 C19 C20 N1 -0.1(6)
C19 C18 C21 O5 -155.5(4)
C17 C18 C21 O5 23.5(6)
C19 C18 C21 N2 22.9(6)
C17 C18 C21 N2 -158.2(4)
C19 C20 N1 C16 0.4(6)
C17 C16 N1 C20 0.6(6)
